data_7117105
loop_
_publ_author_name
'Baddigam Kiran Reddy'
'Santosh C. Gadekar'
'Venkataramanarao G. Anand'

_publ_section_title
;
 Non-covalent composites of antiaromatic isophlorin-fullerene
;
_journal_name_full Chem.Commun.
_journal_page_first 8276
_journal_paper_doi 10.1039/C5cc00771B
_journal_volume 51
_journal_year 2015
_chemical_formula_moiety '2(C61), 4(C44 H18 F10 O4), 2(C3 H3), 3(C3 H6 O)'
_chemical_formula_sum 'C78.25 H24 F10 O4.75'
_chemical_formula_weight 1229.97
_space_group_crystal_system triclinic
_space_group_IT_number 2
_space_group_name_Hall '-P 1'
_space_group_name_H-M_alt 'P -1'
_symmetry_space_group_name_Hall '-P 1'
_symmetry_space_group_name_H-M 'P -1'
_atom_sites_solution_hydrogens geom
_audit_creation_method SHELXL-2014/6
_audit_update_record
;
2015-03-19 deposited with the CCDC.
2015-04-06 downloaded from the CCDC.
;
_cell_angle_alpha 101.456(7)
_cell_angle_beta 110.099(7)
_cell_angle_gamma 108.543(7)
_cell_formula_units_Z 4
_cell_length_a 15.928(2)
_cell_length_b 19.014(2)
_cell_length_c 20.624(3)
_cell_measurement_reflns_used 9024
_cell_measurement_temperature 100(2)
_cell_measurement_theta_max 69.83
_cell_measurement_theta_min 2.61
_cell_volume 5218.1(13)
_computing_cell_refinement 'Bruker SAINT'
_computing_data_collection 'Bruker APEX2'
_computing_data_reduction 'Bruker SAINT'
_computing_molecular_graphics 'Bruker SHELXTL'
_computing_publication_material 'Bruker SHELXTL'
_computing_structure_refinement 'SHELXL-2014 (Sheldrick 2014)'
_computing_structure_solution 'SHELXS-97 (Sheldrick 2008)'
_diffrn_ambient_temperature 100(2)
_diffrn_measured_fraction_theta_full 0.993
_diffrn_measured_fraction_theta_max 0.996
_diffrn_measurement_device_type 'Bruker APEX-II CCD'
_diffrn_measurement_method '\f and \w scans'
_diffrn_radiation_type CuK\a
_diffrn_radiation_wavelength 1.54178
_diffrn_reflns_av_R_equivalents 0.0570
_diffrn_reflns_av_unetI/netI 0.0433
_diffrn_reflns_Laue_measured_fraction_full 0.993
_diffrn_reflns_Laue_measured_fraction_max 0.996
_diffrn_reflns_limit_h_max 18
_diffrn_reflns_limit_h_min -19
_diffrn_reflns_limit_k_max 22
_diffrn_reflns_limit_k_min -22
_diffrn_reflns_limit_l_max 24
_diffrn_reflns_limit_l_min -24
_diffrn_reflns_number 89924
_diffrn_reflns_point_group_measured_fraction_full 0.993
_diffrn_reflns_point_group_measured_fraction_max 0.996
_diffrn_reflns_theta_full 67.679
_diffrn_reflns_theta_max 67.498
_diffrn_reflns_theta_min 2.431
_exptl_absorpt_coefficient_mu 1.033
_exptl_absorpt_correction_T_max 0.980
_exptl_absorpt_correction_T_min 0.906
_exptl_absorpt_correction_type multi-scan
_exptl_absorpt_process_details 'multi-scan absorption correction'
_exptl_crystal_colour black
_exptl_crystal_density_diffrn 1.566
_exptl_crystal_description plate
_exptl_crystal_F_000 2486
_exptl_crystal_size_max 0.150
_exptl_crystal_size_mid 0.080
_exptl_crystal_size_min 0.020
_refine_diff_density_max 1.538
_refine_diff_density_min -0.821
_refine_diff_density_rms 0.107
_refine_ls_extinction_coef .
_refine_ls_extinction_method none
_refine_ls_goodness_of_fit_ref 1.197
_refine_ls_hydrogen_treatment constr
_refine_ls_matrix_type full
_refine_ls_number_parameters 1722
_refine_ls_number_reflns 18724
_refine_ls_number_restraints 391
_refine_ls_restrained_S_all 1.372
_refine_ls_R_factor_all 0.1277
_refine_ls_R_factor_gt 0.0992
_refine_ls_shift/su_max 0.869
_refine_ls_shift/su_mean 0.020
_refine_ls_structure_factor_coef Fsqd
_refine_ls_weighting_details 'w=1/[\s^2^(Fo^2^)+(0.2500P)^2^+0.5000P] where P=(Fo^2^+2Fc^2^)/3'
_refine_ls_weighting_scheme calc
_refine_ls_wR_factor_gt 0.3163
_refine_ls_wR_factor_ref 0.3566
_reflns_Friedel_coverage 0.000
_reflns_Friedel_fraction_full .
_reflns_Friedel_fraction_max .
_reflns_number_gt 13438
_reflns_number_total 18724
_reflns_threshold_expression 'I > 2\s(I)'
_cod_data_source_file c5cc00771b2.cif
_cod_data_source_block 4.3.C60
_cod_original_cell_volume 5218.1(12)
_cod_database_code 7117105
_shelx_space_group_comment
;
The symmetry employed for this shelxl refinement is uniquely defined
by the following loop, which should always be used as a source of
symmetry information in preference to the above space-group names.
They are only intended as comments.
;
_shelx_estimated_absorpt_t_min 0.860
_shelx_estimated_absorpt_t_max 0.980
_shelxl_version_number 2014/6

loop_
_space_group_symop_operation_xyz
'x, y, z'
'-x, -y, -z'

loop_
_atom_site_label
_atom_site_type_symbol
_atom_site_fract_x
_atom_site_fract_y
_atom_site_fract_z
_atom_site_U_iso_or_equiv
_atom_site_adp_type
_atom_site_occupancy
_atom_site_site_symmetry_order
_atom_site_calc_flag
_atom_site_refinement_flags_posn
_atom_site_refinement_flags_adp
_atom_site_refinement_flags_occupancy
_atom_site_disorder_assembly
_atom_site_disorder_group
C1 C 0.2632(3) 0.4711(2) 0.4855(2) 0.0236(8) Uani 1 1 d . . . . .
C2 C 0.3399(3) 0.4621(2) 0.4677(2) 0.0279(9) Uani 1 1 d . . . . .
H2 H 0.3564 0.4181 0.4660 0.034 Uiso 1 1 calc R U . . .
C3 C 0.3840(3) 0.5264(2) 0.4539(2) 0.0273(9) Uani 1 1 d . . . . .
H3 H 0.4371 0.5361 0.4407 0.033 Uiso 1 1 calc R U . . .
C4 C 0.3364(3) 0.5782(2) 0.4626(2) 0.0252(8) Uani 1 1 d . . . . .
C5 C 0.3550(3) 0.6492(2) 0.4531(2) 0.0255(8) Uani 1 1 d . . . . .
C6 C 0.3115(3) 0.7030(2) 0.4683(2) 0.0279(9) Uani 1 1 d . . . . .
C7 C 0.3093(4) 0.7630(3) 0.4425(3) 0.0404(11) Uani 1 1 d . . . . .
H7 H 0.3301 0.7749 0.4064 0.049 Uiso 1 1 calc R U . . .
C8 C 0.2704(4) 0.8041(3) 0.4793(3) 0.0390(11) Uani 1 1 d . . . . .
H8 H 0.2587 0.8486 0.4723 0.047 Uiso 1 1 calc R U . . .
C9 C 0.2522(3) 0.7675(2) 0.5277(2) 0.0272(9) Uani 1 1 d . . . . .
C10 C 0.2217(3) 0.7911(2) 0.5838(2) 0.0262(9) Uani 1 1 d . . . . .
C11 C 0.1863(3) 0.7487(2) 0.6216(2) 0.0248(8) Uani 1 1 d . . . . .
C12 C 0.1642(3) 0.7752(2) 0.6814(2) 0.0300(9) Uani 1 1 d . . . . .
H12 H 0.1761 0.8281 0.7049 0.036 Uiso 1 1 calc R U . . .
C13 C 0.1234(3) 0.7115(2) 0.6982(2) 0.0284(9) Uani 1 1 d . . . . .
H13 H 0.1015 0.7117 0.7357 0.034 Uiso 1 1 calc R U . . .
C14 C 0.1189(3) 0.6439(2) 0.6496(2) 0.0238(8) Uani 1 1 d . . . . .
C15 C 0.0733(3) 0.5663(2) 0.6397(2) 0.0237(8) Uani 1 1 d . . . . .
C16 C 0.0714(3) 0.5000(2) 0.5884(2) 0.0239(8) Uani 1 1 d . . . . .
C17 C 0.0041(3) 0.4239(2) 0.5569(2) 0.0260(8) Uani 1 1 d . . . . .
H17 H -0.0558 0.4026 0.5609 0.031 Uiso 1 1 calc R U . . .
C18 C 0.0401(3) 0.3823(2) 0.5169(2) 0.0280(9) Uani 1 1 d . . . . .
H18 H 0.0094 0.3275 0.4888 0.034 Uiso 1 1 calc R U . . .
C19 C 0.1281(3) 0.4364(2) 0.5266(2) 0.0236(8) Uani 1 1 d . . . . .
C20 C 0.1990(3) 0.4214(2) 0.5025(2) 0.0251(8) Uani 1 1 d . . . . .
C21 C 0.4303(3) 0.6782(2) 0.4255(2) 0.0299(9) Uani 1 1 d . . . . .
C22 C 0.4182(4) 0.6372(3) 0.3568(2) 0.0347(10) Uani 1 1 d . . . . .
H22 H 0.3614 0.5891 0.3267 0.042 Uiso 1 1 calc R U . . .
C23 C 0.4877(4) 0.6653(3) 0.3313(3) 0.0406(11) Uani 1 1 d . . . . .
H23 H 0.4786 0.6361 0.2844 0.049 Uiso 1 1 calc R U . . .
C24 C 0.5698(4) 0.7354(3) 0.3736(3) 0.0443(12) Uani 1 1 d . . . . .
H24 H 0.6169 0.7553 0.3558 0.053 Uiso 1 1 calc R U . . .
C25 C 0.5834(4) 0.7769(3) 0.4430(3) 0.0501(13) Uani 1 1 d . . . . .
H25 H 0.6403 0.8250 0.4728 0.060 Uiso 1 1 calc R U . . .
C26 C 0.5144(4) 0.7484(3) 0.4684(3) 0.0392(11) Uani 1 1 d . . . . .
H26 H 0.5245 0.7770 0.5158 0.047 Uiso 1 1 calc R U . . .
C27 C 0.2321(3) 0.8739(2) 0.6006(2) 0.0282(9) Uani 1 1 d . . . . .
C28 C 0.1515(3) 0.8920(3) 0.5825(2) 0.0339(10) Uani 1 1 d . . . . .
C29 C 0.1602(4) 0.9685(3) 0.5952(3) 0.0411(11) Uani 1 1 d . . . . .
C30 C 0.2521(4) 1.0294(3) 0.6265(3) 0.0469(13) Uani 1 1 d . . . . .
C31 C 0.3338(4) 1.0141(3) 0.6465(3) 0.0431(12) Uani 1 1 d . . . . .
C32 C 0.3231(4) 0.9371(3) 0.6333(3) 0.0373(10) Uani 1 1 d . . . . .
C33 C 0.0111(3) 0.5429(2) 0.6783(2) 0.0250(8) Uani 1 1 d . . . . .
C34 C 0.0195(3) 0.4904(3) 0.7160(2) 0.0318(9) Uani 1 1 d . . . . .
H34 H 0.0693 0.4718 0.7202 0.038 Uiso 1 1 calc R U . . .
C35 C -0.0428(4) 0.4648(3) 0.7475(3) 0.0395(11) Uani 1 1 d . . . . .
H35 H -0.0358 0.4289 0.7728 0.047 Uiso 1 1 calc R U . . .
C36 C -0.1161(4) 0.4917(3) 0.7421(3) 0.0403(11) Uani 1 1 d . . . . .
H36 H -0.1592 0.4744 0.7636 0.048 Uiso 1 1 calc R U . . .
C37 C -0.1250(3) 0.5434(3) 0.7053(3) 0.0382(11) Uani 1 1 d . . . . .
H37 H -0.1746 0.5621 0.7017 0.046 Uiso 1 1 calc R U . . .
C38 C -0.0629(3) 0.5691(3) 0.6731(2) 0.0299(9) Uani 1 1 d . . . . .
H38 H -0.0707 0.6046 0.6474 0.036 Uiso 1 1 calc R U . . .
C39 C 0.1939(3) 0.3408(2) 0.4947(2) 0.0246(8) Uani 1 1 d . . . . .
C40 C 0.2066(3) 0.3150(3) 0.5551(2) 0.0285(9) Uani 1 1 d . . . . .
C41 C 0.1905(3) 0.2380(3) 0.5485(2) 0.0330(10) Uani 1 1 d . . . . .
C42 C 0.1629(4) 0.1840(3) 0.4821(3) 0.0371(11) Uani 1 1 d . . . . .
C43 C 0.1534(4) 0.2072(3) 0.4217(3) 0.0370(10) Uani 1 1 d . . . . .
C44 C 0.1675(3) 0.2849(2) 0.4286(2) 0.0286(9) Uani 1 1 d . . . . .
C45 C 0.2667(3) 0.3933(2) 0.8634(2) 0.0260(9) Uani 1 1 d . . . . .
C46 C 0.3373(3) 0.3674(2) 0.8550(2) 0.0259(8) Uani 1 1 d . . . . .
C47 C 0.3220(3) 0.3039(3) 0.7983(2) 0.0317(9) Uani 1 1 d . . . . .
H47 H 0.2608 0.2692 0.7574 0.038 Uiso 1 1 calc R U . . .
C48 C 0.4118(3) 0.3003(3) 0.8120(2) 0.0330(10) Uani 1 1 d . . . . .
H48 H 0.4236 0.2632 0.7823 0.040 Uiso 1 1 calc R U . . .
C49 C 0.4813(3) 0.3618(2) 0.8777(2) 0.0262(9) Uani 1 1 d . . . . .
C50 C 0.5821(3) 0.3805(2) 0.9147(2) 0.0298(9) Uani 1 1 d . . . . .
C51 C 0.6536(3) 0.4392(3) 0.9808(2) 0.0276(9) Uani 1 1 d . . . . .
C52 C 0.7522(3) 0.4528(3) 1.0172(2) 0.0335(10) Uani 1 1 d . . . . .
H52 H 0.7839 0.4233 1.0011 0.040 Uiso 1 1 calc R U . . .
C53 C 0.7947(3) 0.5166(3) 1.0807(2) 0.0337(10) Uani 1 1 d . . . . .
H53 H 0.8612 0.5391 1.1168 0.040 Uiso 1 1 calc R U . . .
C54 C 0.7219(3) 0.5429(2) 1.0830(2) 0.0262(9) Uani 1 1 d . . . . .
C55 C 0.1642(3) 0.3466(2) 0.8043(2) 0.0267(9) Uani 1 1 d . . . . .
C56 C 0.0900(3) 0.3032(3) 0.8200(3) 0.0379(10) Uani 1 1 d . . . . .
H56 H 0.1046 0.3003 0.8679 0.045 Uiso 1 1 calc R U . . .
C57 C -0.0061(4) 0.2639(3) 0.7646(3) 0.0512(14) Uani 1 1 d . . . . .
H57 H -0.0575 0.2356 0.7755 0.061 Uiso 1 1 calc R U . . .
C58 C -0.0280(4) 0.2652(3) 0.6943(3) 0.0537(15) Uani 1 1 d . . . . .
H58 H -0.0939 0.2378 0.6570 0.064 Uiso 1 1 calc R U . . .
C59 C 0.0450(4) 0.3061(3) 0.6785(3) 0.0484(13) Uani 1 1 d . . . . .
H59 H 0.0305 0.3062 0.6298 0.058 Uiso 1 1 calc R U . . .
C60 C 0.1402(4) 0.3473(3) 0.7330(2) 0.0350(10) Uani 1 1 d . . . . .
H60 H 0.1904 0.3767 0.7217 0.042 Uiso 1 1 calc R U . . .
C61 C 0.6171(3) 0.3271(3) 0.8781(2) 0.0318(9) Uani 1 1 d . . . . .
C62 C 0.5956(4) 0.2522(3) 0.8801(2) 0.0347(10) Uani 1 1 d . . . . .
C63 C 0.6265(4) 0.2013(3) 0.8464(3) 0.0420(11) Uani 1 1 d . . . . .
C64 C 0.6823(4) 0.2272(3) 0.8114(3) 0.0451(12) Uani 1 1 d . . . . .
C65 C 0.7058(4) 0.3018(3) 0.8085(3) 0.0425(12) Uani 1 1 d . . . . .
C66 C 0.6736(4) 0.3510(3) 0.8414(2) 0.0363(10) Uani 1 1 d . . . . .
C67 C 0.0596(3) 0.9256(2) 1.1221(2) 0.0289(9) Uani 1 1 d . . . . .
C68 C 0.1032(4) 0.8758(3) 1.1382(3) 0.0453(13) Uani 1 1 d . . . . .
H68 H 0.1170 0.8622 1.1815 0.054 Uiso 1 1 calc R U . . .
C69 C 0.1238(4) 0.8486(3) 1.0802(3) 0.0433(12) Uani 1 1 d . . . . .
H69 H 0.1541 0.8132 1.0767 0.052 Uiso 1 1 calc R U . . .
C70 C 0.0923(3) 0.8824(2) 1.0292(2) 0.0278(9) Uani 1 1 d . . . . .
C71 C 0.0984(3) 0.8728(2) 0.9610(2) 0.0259(8) Uani 1 1 d . . . . .
C72 C 0.0730(3) 0.9068(2) 0.9096(2) 0.0273(9) Uani 1 1 d . . . . .
C73 C 0.0827(3) 0.8941(3) 0.8423(2) 0.0321(9) Uani 1 1 d . . . . .
H73 H 0.1091 0.8600 0.8253 0.038 Uiso 1 1 calc R U . . .
C74 C 0.0484(3) 0.9384(3) 0.8074(2) 0.0295(9) Uani 1 1 d . . . . .
H74 H 0.0455 0.9408 0.7612 0.035 Uiso 1 1 calc R U . . .
C75 C 0.0170(3) 0.9810(2) 0.8515(2) 0.0249(8) Uani 1 1 d . . . . .
C76 C -0.0250(3) 1.0319(2) 0.8362(2) 0.0271(9) Uani 1 1 d . . . . .
C77 C 0.1384(3) 0.8141(3) 0.9430(2) 0.0300(9) Uani 1 1 d . . . . .
C78 C 0.0758(4) 0.7362(3) 0.8983(3) 0.0443(12) Uani 1 1 d . . . . .
H78 H 0.0065 0.7198 0.8780 0.053 Uiso 1 1 calc R U . . .
C79 C 0.1140(5) 0.6820(3) 0.8831(3) 0.0533(14) Uani 1 1 d . . . . .
H79 H 0.0708 0.6288 0.8524 0.064 Uiso 1 1 calc R U . . .
C80 C 0.2126(5) 0.7051(4) 0.9120(3) 0.0522(15) Uani 1 1 d . . . . .
H80 H 0.2380 0.6676 0.9016 0.063 Uiso 1 1 calc R U . . .
C81 C 0.2767(5) 0.7820(4) 0.9560(3) 0.0606(17) Uani 1 1 d . . . . .
H81 H 0.3458 0.7979 0.9749 0.073 Uiso 1 1 calc R U . . .
C82 C 0.2391(4) 0.8365(4) 0.9725(3) 0.0484(13) Uani 1 1 d . . . . .
H82 H 0.2829 0.8893 1.0041 0.058 Uiso 1 1 calc R U . . .
C83 C -0.0326(3) 1.0476(2) 0.7666(2) 0.0278(9) Uani 1 1 d . . . . .
C84 C -0.1221(4) 1.0192(3) 0.7051(2) 0.0362(10) Uani 1 1 d . . . . .
C85 C -0.1284(4) 1.0329(3) 0.6407(2) 0.0410(11) Uani 1 1 d . . . . .
C86 C -0.0463(4) 1.0756(3) 0.6357(2) 0.0401(12) Uani 1 1 d . . . . .
C87 C 0.0446(4) 1.1043(3) 0.6949(3) 0.0413(12) Uani 1 1 d . . . . .
C88 C 0.0492(3) 1.0915(2) 0.7596(2) 0.0322(10) Uani 1 1 d . . . . .
C89 C 0.3292(6) 0.0924(4) 0.8109(4) 0.085(2) Uani 1 1 d . . . . .
H89A H 0.3910 0.1094 0.8061 0.127 Uiso 1 1 calc R U . . .
H89B H 0.3401 0.1245 0.8590 0.127 Uiso 1 1 calc R U . . .
H89C H 0.2794 0.0992 0.7719 0.127 Uiso 1 1 calc R U . . .
C90 C 0.2939(6) 0.0068(4) 0.8043(4) 0.0704(19) Uani 1 1 d . . . . .
C91 C 0.3585(10) -0.0165(8) 0.8531(7) 0.134(4) Uani 1 1 d . . . . .
H91A H 0.3713 -0.0562 0.8247 0.202 Uiso 1 1 calc R U . . .
H91B H 0.3279 -0.0390 0.8825 0.202 Uiso 1 1 calc R U . . .
H91C H 0.4206 0.0297 0.8859 0.202 Uiso 1 1 calc R U . . .
C100 C 0.4012(7) 0.5785(6) 0.6621(5) 0.102(3) Uani 1 1 d . U . . .
C101 C 0.7870(11) 0.9068(8) 0.8922(9) 0.137(4) Uani 1 1 d . U . . .
C102 C 0.3699(7) 0.5569(6) 0.7135(5) 0.092(3) Uani 1 1 d . U . . .
C103 C 0.8545(5) 0.8007(6) 0.9001(5) 0.088(2) Uani 1 1 d . U . . .
C104 C 0.7963(7) 0.8541(6) 0.9952(4) 0.102(3) Uani 1 1 d . U . . .
C105 C 0.8200(8) 0.8842(7) 0.9462(6) 0.101(3) Uani 1 1 d . U . . .
C106 C 0.7102(8) 0.7409(6) 1.0143(4) 0.096(3) Uani 1 1 d . U . . .
C107 C 0.6307(9) 0.8176(7) 0.7046(6) 0.114(4) Uani 1 1 d . U . . .
C108 C 0.5704(8) 0.6167(6) 0.9492(5) 0.100(3) Uani 1 1 d . U . . .
C109 C 0.4001(6) 0.6463(7) 0.6525(4) 0.100(3) Uani 1 1 d . U . . .
C110 C 0.7955(7) 0.7896(6) 1.0030(4) 0.101(3) Uani 1 1 d . U . . .
C111 C 0.7657(8) 0.8830(6) 0.8183(6) 0.126(4) Uani 1 1 d . U . . .
C112 C 0.5049(9) 0.7700(7) 0.6718(5) 0.119(4) Uani 1 1 d . U . . .
C113 C 0.8331(6) 0.7512(6) 0.9481(6) 0.107(3) Uani 1 1 d . U . . .
C114 C 0.6891(9) 0.6651(7) 0.9807(5) 0.116(4) Uani 1 1 d . U . . .
C115 C 0.7851(7) 0.8121(7) 0.7809(6) 0.112(3) Uani 1 1 d . U . . .
C116 C 0.3639(6) 0.6893(5) 0.7041(6) 0.100(3) Uani 1 1 d . U . . .
C117 C 0.4371(9) 0.5514(7) 0.8395(7) 0.122(4) Uani 1 1 d . U . . .
C118 C 0.3401(6) 0.6458(9) 0.7545(7) 0.110(3) Uani 1 1 d . U . . .
C119 C 0.7593(11) 0.6308(9) 0.8417(8) 0.156(5) Uani 1 1 d . U . . .
C120 C 0.5212(9) 0.6658(8) 0.9589(6) 0.107(3) Uani 1 1 d . U . . .
C121 C 0.6496(9) 0.5607(6) 0.7699(7) 0.118(4) Uani 1 1 d . U . . .
C122 C 0.6437(10) 0.7671(8) 1.0147(5) 0.110(3) Uani 1 1 d . U . . .
C123 C 0.4848(9) 0.6948(7) 0.6410(4) 0.105(3) Uani 1 1 d . U . . .
C124 C 0.4043(8) 0.6076(9) 0.8601(8) 0.123(4) Uani 1 1 d . U . . .
C125 C 0.5770(11) 0.8866(6) 0.7881(7) 0.130(4) Uani 1 1 d . U . . .
C126 C 0.7956(8) 0.6929(9) 0.8095(8) 0.141(4) Uani 1 1 d . U . . .
C127 C 0.5583(17) 0.5247(9) 0.7955(12) 0.191(6) Uani 1 1 d . U . . .
C128 C 0.7063(15) 0.9276(9) 0.8727(11) 0.165(6) Uani 1 1 d . U . . .
C129 C 0.7158(10) 0.6637(9) 0.7253(7) 0.125(4) Uani 1 1 d . U . . .
C130 C 0.4718(18) 0.8419(13) 0.8178(13) 0.189(7) Uani 1 1 d . U . . .
C131 C 0.4751(11) 0.7721(9) 0.9289(8) 0.132(4) Uani 1 1 d . U . . .
C132 C 0.5557(10) 0.6716(8) 0.6420(4) 0.113(3) Uani 1 1 d . U . . .
C133 C 0.6870(10) 0.7714(8) 0.7017(6) 0.126(4) Uani 1 1 d . U . . .
C134 C 0.6599(11) 0.8783(7) 0.7647(8) 0.139(4) Uani 1 1 d . U . . .
C135 C 0.5321(10) 0.5608(7) 0.8905(7) 0.129(4) Uani 1 1 d . U . . .
C136 C 0.4131(10) 0.7869(11) 0.8123(9) 0.133(4) Uani 1 1 d . U . . .
C137 C 0.7065(11) 0.8805(7) 0.9917(6) 0.143(4) Uani 1 1 d . U . . .
C138 C 0.4794(10) 0.5162(5) 0.7357(8) 0.129(4) Uani 1 1 d . U . . .
C139 C 0.3941(9) 0.7372(10) 0.8464(9) 0.130(4) Uani 1 1 d . U . . .
C140 C 0.4851(10) 0.5530(7) 0.6703(6) 0.136(4) Uani 1 1 d . U . . .
C141 C 0.4764(10) 0.8128(9) 0.7252(8) 0.137(4) Uani 1 1 d . U . . .
C142 C 0.6445(10) 0.5942(9) 0.7101(7) 0.132(4) Uani 1 1 d . U . . .
C143 C 0.8264(8) 0.7729(9) 0.8242(8) 0.127(4) Uani 1 1 d . U . . .
C144 C 0.7166(10) 0.6186(9) 0.9231(8) 0.130(4) Uani 1 1 d . U . . .
C145 C 0.5493(11) 0.8400(9) 0.9516(8) 0.141(5) Uani 1 1 d . U . . .
C146 C 0.5553(12) 0.5966(10) 0.6593(7) 0.148(5) Uani 1 1 d . U . . .
C147 C 0.4153(12) 0.5285(8) 0.7691(9) 0.146(4) Uani 1 1 d . U . . .
C148 C 0.6363(13) 0.8347(11) 1.0002(7) 0.144(5) Uani 1 1 d . U . . .
C149 C 0.7225(11) 0.9221(5) 0.9317(8) 0.127(4) Uani 1 1 d . U . . .
C150 C 0.4041(13) 0.7601(11) 0.7240(10) 0.169(6) Uani 1 1 d . U . . .
C151 C 0.3680(10) 0.6601(11) 0.8299(10) 0.147(5) Uani 1 1 d . U . . .
C152 C 0.5443(14) 0.7361(12) 0.9792(9) 0.158(5) Uani 1 1 d . U . . .
C153 C 0.6192(11) 0.5556(6) 0.8690(7) 0.131(4) Uani 1 1 d . U . . .
C154 C 0.5441(10) 0.8797(7) 0.8906(8) 0.127(4) Uani 1 1 d . U . . .
C155 C 0.7831(15) 0.6798(13) 0.9392(10) 0.189(6) Uani 1 1 d . U . . .
C156 C 0.6555(14) 0.7040(12) 0.6781(8) 0.159(5) Uani 1 1 d . U . . .
C157 C 0.4382(14) 0.6703(13) 0.9097(11) 0.176(6) Uani 1 1 d . U . . .
C158 C 0.8426(8) 0.8621(9) 0.9116(9) 0.120(4) Uani 1 1 d . U . . .
C159 C 0.3496(10) 0.5873(11) 0.7472(9) 0.137(5) Uani 1 1 d . U . . .
C160 C 0.6166(19) 0.9150(12) 0.8710(13) 0.191(7) Uani 1 1 d . U . . .
C7T C 0.019(3) 0.3931(19) -0.0104(16) 0.07(2) Uani 0.25 1 d . . P A -1
H7T1 H -0.0349 0.3516 -0.0557 0.105 Uiso 0.25 1 calc R U P A -1
H7T2 H 0.0197 0.3769 0.0319 0.105 Uiso 0.25 1 calc R U P A -1
H7T3 H 0.0819 0.4018 -0.0128 0.105 Uiso 0.25 1 calc R U P A -1
C1T C 0.0053(9) 0.4683(6) -0.0021(6) 0.074(4) Uani 0.5 1 d G . P A -1
C2T C -0.0450(7) 0.4833(6) -0.0638(4) 0.047(8) Uani 0.5 1 d G . P A -1
H2T H -0.0738 0.4447 -0.1114 0.057 Uiso 0.5 1 calc R U P A -1
C3T C -0.0531(8) 0.5549(7) -0.0559(6) 0.063(3) Uani 0.5 1 d G . P A -1
H3T H -0.0875 0.5652 -0.0980 0.076 Uiso 0.5 1 calc R U P A -1
C4T C -0.0110(10) 0.6114(5) 0.0137(7) 0.058(13) Uani 0.5 1 d G . P A -1
H4T H -0.0165 0.6603 0.0192 0.070 Uiso 0.5 1 calc R U P A -1
C5T C 0.0394(8) 0.5963(7) 0.0754(5) 0.103(7) Uani 0.5 1 d G . P A -1
H5T H 0.0682 0.6349 0.1230 0.123 Uiso 0.5 1 calc R U P A -1
C6T C 0.0475(8) 0.5248(9) 0.0675(5) 0.051(13) Uani 0.25 1 d G . P A -1
H6T H 0.0819 0.5145 0.1096 0.061 Uiso 0.25 1 calc R U P A -1
F1 F 0.0606(2) 0.83407(16) 0.54980(17) 0.0474(7) Uani 1 1 d . . . . .
F2 F 0.0800(2) 0.98323(19) 0.57701(19) 0.0582(9) Uani 1 1 d . . . . .
F3 F 0.2619(3) 1.10383(17) 0.6401(2) 0.0636(9) Uani 1 1 d . . . . .
F4 F 0.4230(2) 1.07473(18) 0.6808(2) 0.0693(10) Uani 1 1 d . . . . .
F5 F 0.4049(2) 0.92439(16) 0.65394(19) 0.0502(8) Uani 1 1 d . . . . .
F6 F 0.2364(2) 0.36643(15) 0.62104(13) 0.0387(6) Uani 1 1 d . . . . .
F7 F 0.2021(2) 0.21653(17) 0.60850(16) 0.0485(7) Uani 1 1 d . . . . .
F8 F 0.1496(3) 0.10972(16) 0.47638(19) 0.0574(9) Uani 1 1 d . . . . .
F9 F 0.1277(3) 0.15534(17) 0.35730(16) 0.0551(8) Uani 1 1 d . . . . .
F10 F 0.1515(2) 0.30345(15) 0.36721(13) 0.0403(7) Uani 1 1 d . . . . .
F11 F 0.5427(2) 0.22565(17) 0.91557(16) 0.0458(7) Uani 1 1 d . . . . .
F12 F 0.6034(3) 0.12847(18) 0.8500(2) 0.0623(9) Uani 1 1 d . . . . .
F13 F 0.7143(3) 0.1792(2) 0.77937(19) 0.0659(10) Uani 1 1 d . . . . .
F14 F 0.7593(3) 0.3258(2) 0.77169(18) 0.0594(9) Uani 1 1 d . . . . .
F15 F 0.6985(2) 0.42342(17) 0.83723(16) 0.0466(7) Uani 1 1 d . . . . .
F16 F -0.2050(2) 0.9763(2) 0.70764(17) 0.0577(9) Uani 1 1 d . . . . .
F17 F -0.2165(3) 1.0047(2) 0.58267(16) 0.0660(10) Uani 1 1 d . . . . .
F18 F -0.0521(3) 1.0893(2) 0.57348(16) 0.0631(10) Uani 1 1 d . . . . .
F19 F 0.1251(3) 1.14529(19) 0.69018(17) 0.0652(10) Uani 1 1 d . . . . .
F20 F 0.1375(2) 1.12178(18) 0.81636(14) 0.0509(8) Uani 1 1 d . . . . .
O1S O 0.5910(10) 0.0292(8) 0.6200(8) 0.107(4) Uani 0.5 1 d D U P B -1
C1S C 0.4848(10) 0.0541(7) 0.5247(9) 0.060(3) Uani 0.5 1 d . U P B -1
H1S1 H 0.4149 0.0175 0.5015 0.090 Uiso 0.5 1 calc R U P B -1
H1S2 H 0.5024 0.0722 0.4880 0.090 Uiso 0.5 1 calc R U P B -1
H1S3 H 0.4970 0.0996 0.5645 0.090 Uiso 0.5 1 calc R U P B -1
C2S C 0.5548(14) -0.0408(10) 0.5325(13) 0.090(5) Uani 0.5 1 d . U P B -1
H2S1 H 0.5346 -0.0547 0.4795 0.135 Uiso 0.5 1 calc R U P B -1
H2S2 H 0.5153 -0.0851 0.5422 0.135 Uiso 0.5 1 calc R U P B -1
H2S3 H 0.6246 -0.0294 0.5579 0.135 Uiso 0.5 1 calc R U P B -1
C3S C 0.5425(14) 0.0149(12) 0.5540(10) 0.095(5) Uani 0.5 1 d D U P B -1
O1 O 0.2652(2) 0.54380(16) 0.48458(14) 0.0247(6) Uani 1 1 d . . . . .
O2 O 0.2753(2) 0.70371(16) 0.52014(15) 0.0250(6) Uani 1 1 d . . . . .
O3 O 0.1630(2) 0.66955(15) 0.60537(14) 0.0233(6) Uani 1 1 d . . . . .
O4 O 0.1487(2) 0.50952(15) 0.56925(14) 0.0234(6) Uani 1 1 d . . . . .
O5 O 0.4359(2) 0.40330(16) 0.90421(14) 0.0256(6) Uani 1 1 d . . . . .
O6 O 0.6348(2) 0.49437(16) 1.02113(14) 0.0252(6) Uani 1 1 d . . . . .
O7 O 0.0531(2) 0.93059(16) 1.05462(14) 0.0247(6) Uani 1 1 d . . . . .
O8 O 0.0327(2) 0.96140(16) 0.91446(14) 0.0232(6) Uani 1 1 d . . . . .
O9 O 0.2130(4) -0.0397(3) 0.7551(3) 0.0706(13) Uani 1 1 d . . . . .

loop_
_atom_site_aniso_label
_atom_site_aniso_U_11
_atom_site_aniso_U_22
_atom_site_aniso_U_33
_atom_site_aniso_U_23
_atom_site_aniso_U_13
_atom_site_aniso_U_12
C1 0.029(2) 0.0228(19) 0.0227(18) 0.0063(15) 0.0133(16) 0.0137(17)
C2 0.030(2) 0.027(2) 0.027(2) 0.0062(17) 0.0128(18) 0.0153(19)
C3 0.029(2) 0.032(2) 0.0258(19) 0.0082(17) 0.0149(17) 0.0161(19)
C4 0.026(2) 0.027(2) 0.0206(18) 0.0051(16) 0.0106(16) 0.0103(18)
C5 0.027(2) 0.025(2) 0.0228(18) 0.0051(16) 0.0122(17) 0.0102(17)
C6 0.033(2) 0.026(2) 0.028(2) 0.0102(17) 0.0162(18) 0.0124(18)
C7 0.061(3) 0.044(3) 0.042(2) 0.026(2) 0.034(2) 0.034(3)
C8 0.054(3) 0.039(3) 0.045(3) 0.025(2) 0.028(2) 0.032(2)
C9 0.030(2) 0.027(2) 0.029(2) 0.0118(17) 0.0139(18) 0.0155(18)
C10 0.027(2) 0.026(2) 0.028(2) 0.0092(17) 0.0118(17) 0.0150(18)
C11 0.024(2) 0.0202(19) 0.032(2) 0.0080(16) 0.0119(17) 0.0124(17)
C12 0.036(2) 0.024(2) 0.032(2) 0.0075(17) 0.0167(19) 0.0146(19)
C13 0.031(2) 0.025(2) 0.032(2) 0.0088(17) 0.0172(18) 0.0118(18)
C14 0.025(2) 0.025(2) 0.0231(18) 0.0086(16) 0.0108(16) 0.0125(17)
C15 0.026(2) 0.025(2) 0.0219(18) 0.0082(16) 0.0099(16) 0.0139(17)
C16 0.025(2) 0.028(2) 0.0253(19) 0.0107(16) 0.0142(17) 0.0145(18)
C17 0.024(2) 0.026(2) 0.033(2) 0.0113(17) 0.0164(17) 0.0123(18)
C18 0.029(2) 0.023(2) 0.030(2) 0.0061(16) 0.0122(18) 0.0112(18)
C19 0.028(2) 0.0210(19) 0.0231(18) 0.0056(15) 0.0103(16) 0.0136(17)
C20 0.030(2) 0.023(2) 0.0242(19) 0.0069(16) 0.0129(17) 0.0133(18)
C21 0.034(2) 0.028(2) 0.034(2) 0.0126(18) 0.0188(19) 0.0153(19)
C22 0.038(3) 0.033(2) 0.033(2) 0.0103(19) 0.018(2) 0.012(2)
C23 0.053(3) 0.046(3) 0.039(2) 0.021(2) 0.030(2) 0.025(3)
C24 0.041(3) 0.050(3) 0.054(3) 0.025(3) 0.032(2) 0.018(3)
C25 0.036(3) 0.043(3) 0.059(3) 0.013(2) 0.024(3) 0.002(2)
C26 0.037(3) 0.035(2) 0.038(2) 0.005(2) 0.017(2) 0.010(2)
C27 0.033(2) 0.029(2) 0.032(2) 0.0149(17) 0.0164(18) 0.0182(19)
C28 0.033(2) 0.029(2) 0.039(2) 0.0099(19) 0.014(2) 0.015(2)
C29 0.045(3) 0.042(3) 0.047(3) 0.017(2) 0.019(2) 0.032(2)
C30 0.064(4) 0.031(3) 0.057(3) 0.022(2) 0.029(3) 0.027(3)
C31 0.043(3) 0.026(2) 0.064(3) 0.018(2) 0.027(3) 0.013(2)
C32 0.035(3) 0.032(2) 0.050(3) 0.019(2) 0.019(2) 0.016(2)
C33 0.028(2) 0.0199(19) 0.0261(19) 0.0060(15) 0.0126(17) 0.0088(17)
C34 0.040(3) 0.031(2) 0.036(2) 0.0153(18) 0.020(2) 0.022(2)
C35 0.052(3) 0.036(2) 0.042(2) 0.021(2) 0.029(2) 0.020(2)
C36 0.034(3) 0.047(3) 0.039(2) 0.016(2) 0.023(2) 0.009(2)
C37 0.027(2) 0.051(3) 0.037(2) 0.013(2) 0.014(2) 0.019(2)
C38 0.029(2) 0.037(2) 0.026(2) 0.0100(17) 0.0107(17) 0.018(2)
C39 0.024(2) 0.025(2) 0.0273(19) 0.0105(16) 0.0115(17) 0.0122(17)
C40 0.032(2) 0.031(2) 0.030(2) 0.0114(17) 0.0185(18) 0.0165(19)
C41 0.039(3) 0.034(2) 0.042(2) 0.023(2) 0.024(2) 0.022(2)
C42 0.041(3) 0.024(2) 0.054(3) 0.018(2) 0.022(2) 0.019(2)
C43 0.039(3) 0.029(2) 0.037(2) 0.0014(19) 0.012(2) 0.018(2)
C44 0.036(2) 0.028(2) 0.029(2) 0.0121(17) 0.0166(18) 0.0191(19)
C45 0.026(2) 0.027(2) 0.0240(19) 0.0111(16) 0.0123(17) 0.0083(18)
C46 0.023(2) 0.026(2) 0.0244(19) 0.0090(16) 0.0077(16) 0.0080(17)
C47 0.025(2) 0.032(2) 0.028(2) 0.0016(17) 0.0060(17) 0.0117(19)
C48 0.035(2) 0.031(2) 0.030(2) 0.0016(18) 0.0145(19) 0.015(2)
C49 0.028(2) 0.027(2) 0.0269(19) 0.0073(16) 0.0155(17) 0.0124(18)
C50 0.034(2) 0.027(2) 0.032(2) 0.0082(17) 0.0181(19) 0.0140(19)
C51 0.031(2) 0.032(2) 0.028(2) 0.0118(17) 0.0166(18) 0.0173(19)
C52 0.028(2) 0.038(2) 0.036(2) 0.0092(19) 0.0122(19) 0.020(2)
C53 0.028(2) 0.039(2) 0.031(2) 0.0069(19) 0.0106(18) 0.016(2)
C54 0.022(2) 0.030(2) 0.028(2) 0.0125(17) 0.0108(17) 0.0108(18)
C55 0.026(2) 0.0220(19) 0.029(2) 0.0064(16) 0.0090(17) 0.0102(17)
C56 0.031(2) 0.035(2) 0.041(2) 0.014(2) 0.011(2) 0.012(2)
C57 0.029(3) 0.035(3) 0.073(4) 0.016(3) 0.014(3) 0.005(2)
C58 0.035(3) 0.034(3) 0.059(3) 0.006(2) -0.009(2) 0.013(2)
C59 0.054(3) 0.043(3) 0.030(2) 0.005(2) -0.001(2) 0.026(3)
C60 0.042(3) 0.033(2) 0.028(2) 0.0099(18) 0.012(2) 0.018(2)
C61 0.028(2) 0.037(2) 0.030(2) 0.0074(18) 0.0124(18) 0.016(2)
C62 0.037(3) 0.034(2) 0.036(2) 0.0108(19) 0.018(2) 0.016(2)
C63 0.049(3) 0.034(2) 0.043(3) 0.008(2) 0.016(2) 0.024(2)
C64 0.053(3) 0.053(3) 0.041(3) 0.011(2) 0.023(2) 0.038(3)
C65 0.051(3) 0.052(3) 0.038(2) 0.014(2) 0.028(2) 0.031(3)
C66 0.036(3) 0.042(3) 0.033(2) 0.011(2) 0.017(2) 0.018(2)
C67 0.032(2) 0.031(2) 0.033(2) 0.0171(18) 0.0188(19) 0.0152(19)
C68 0.068(4) 0.062(3) 0.045(3) 0.037(3) 0.036(3) 0.050(3)
C69 0.065(3) 0.051(3) 0.046(3) 0.030(2) 0.034(3) 0.044(3)
C70 0.029(2) 0.028(2) 0.032(2) 0.0119(17) 0.0152(18) 0.0157(18)
C71 0.023(2) 0.026(2) 0.030(2) 0.0088(17) 0.0124(17) 0.0112(17)
C72 0.025(2) 0.0226(19) 0.032(2) 0.0044(16) 0.0134(17) 0.0092(17)
C73 0.037(2) 0.033(2) 0.031(2) 0.0089(18) 0.0174(19) 0.019(2)
C74 0.033(2) 0.032(2) 0.026(2) 0.0102(17) 0.0141(18) 0.0151(19)
C75 0.024(2) 0.025(2) 0.0236(18) 0.0094(16) 0.0110(16) 0.0070(17)
C76 0.029(2) 0.027(2) 0.027(2) 0.0129(17) 0.0154(17) 0.0082(18)
C77 0.035(2) 0.038(2) 0.033(2) 0.0168(19) 0.0204(19) 0.024(2)
C78 0.038(3) 0.038(3) 0.065(3) 0.013(2) 0.029(3) 0.023(2)
C79 0.070(4) 0.038(3) 0.074(4) 0.019(3) 0.049(3) 0.030(3)
C80 0.077(4) 0.062(4) 0.071(4) 0.038(3) 0.054(3) 0.059(3)
C81 0.053(3) 0.094(5) 0.058(3) 0.023(3) 0.029(3) 0.055(4)
C82 0.036(3) 0.060(3) 0.052(3) 0.010(3) 0.020(2) 0.028(3)
C83 0.035(2) 0.030(2) 0.026(2) 0.0132(17) 0.0155(18) 0.0190(19)
C84 0.036(3) 0.041(3) 0.035(2) 0.017(2) 0.016(2) 0.017(2)
C85 0.050(3) 0.050(3) 0.031(2) 0.018(2) 0.016(2) 0.030(3)
C86 0.068(3) 0.035(2) 0.026(2) 0.0153(19) 0.025(2) 0.025(2)
C87 0.055(3) 0.026(2) 0.040(3) 0.0050(19) 0.031(2) 0.006(2)
C88 0.039(3) 0.025(2) 0.027(2) 0.0057(17) 0.0156(19) 0.0080(19)
C89 0.092(6) 0.052(4) 0.079(5) -0.009(3) 0.047(4) 0.001(4)
C90 0.069(4) 0.058(4) 0.068(4) -0.004(3) 0.036(4) 0.016(4)
C91 0.148(10) 0.132(9) 0.119(8) 0.030(7) 0.029(8) 0.092(9)
C100 0.073(5) 0.105(6) 0.067(4) -0.016(4) -0.001(4) 0.026(4)
C101 0.127(7) 0.104(6) 0.158(8) 0.054(6) 0.049(6) 0.031(5)
C102 0.068(5) 0.071(5) 0.075(5) 0.014(4) 0.006(4) -0.010(4)
C103 0.028(3) 0.106(5) 0.108(5) 0.021(4) 0.019(3) 0.023(3)
C104 0.078(5) 0.098(5) 0.055(4) -0.011(4) -0.001(3) 0.002(4)
C105 0.077(5) 0.089(5) 0.082(5) 0.030(4) 0.011(4) -0.004(4)
C106 0.115(6) 0.114(6) 0.043(3) 0.043(4) 0.017(3) 0.038(5)
C107 0.131(6) 0.124(6) 0.085(5) 0.081(5) 0.050(4) 0.022(5)
C108 0.130(6) 0.089(5) 0.074(4) 0.062(4) 0.043(4) 0.021(4)
C109 0.068(4) 0.115(6) 0.053(4) 0.036(4) -0.015(3) 0.004(4)
C110 0.077(5) 0.109(6) 0.058(4) 0.038(4) -0.013(3) 0.011(4)
C111 0.118(6) 0.098(5) 0.121(6) 0.064(5) 0.062(5) -0.028(4)
C112 0.145(7) 0.110(6) 0.074(5) 0.070(5) 0.006(4) 0.043(5)
C113 0.050(4) 0.096(5) 0.131(6) 0.043(5) -0.016(4) 0.037(4)
C114 0.137(6) 0.111(6) 0.076(4) 0.071(5) 0.001(4) 0.049(5)
C115 0.070(4) 0.147(7) 0.141(6) 0.073(5) 0.083(5) 0.019(4)
C116 0.046(4) 0.078(4) 0.129(6) 0.041(4) -0.023(3) 0.033(3)
C117 0.118(6) 0.089(5) 0.122(6) 0.067(5) 0.045(5) -0.011(4)
C118 0.038(4) 0.148(7) 0.125(6) 0.031(5) 0.031(4) 0.032(4)
C119 0.146(7) 0.187(8) 0.182(8) 0.047(5) 0.049(5) 0.158(7)
C120 0.121(6) 0.129(6) 0.090(5) 0.070(5) 0.069(5) 0.032(5)
C121 0.147(7) 0.073(4) 0.166(7) 0.018(4) 0.082(5) 0.084(5)
C122 0.135(7) 0.140(7) 0.049(4) 0.019(4) 0.049(4) 0.050(5)
C123 0.115(6) 0.129(6) 0.043(3) 0.037(4) 0.015(4) 0.034(5)
C124 0.088(5) 0.133(7) 0.147(7) 0.074(6) 0.078(5) 0.002(4)
C125 0.183(8) 0.071(4) 0.152(7) 0.072(5) 0.048(5) 0.078(5)
C126 0.087(5) 0.159(8) 0.190(8) 0.009(5) 0.076(5) 0.082(5)
C127 0.237(10) 0.093(6) 0.224(10) 0.070(6) 0.056(6) 0.086(7)
C128 0.171(9) 0.116(7) 0.195(9) 0.059(6) 0.059(6) 0.066(6)
C129 0.137(6) 0.153(7) 0.130(6) 0.032(5) 0.106(6) 0.073(5)
C130 0.187(10) 0.170(9) 0.228(10) 0.064(7) 0.064(6) 0.130(8)
C131 0.140(7) 0.160(8) 0.146(7) 0.027(5) 0.117(6) 0.079(5)
C132 0.124(6) 0.156(7) 0.047(4) 0.020(4) 0.052(4) 0.040(5)
C133 0.168(7) 0.134(7) 0.100(5) 0.053(5) 0.110(5) 0.028(5)
C134 0.159(8) 0.099(6) 0.153(7) 0.099(6) 0.057(5) 0.027(5)
C135 0.141(7) 0.102(6) 0.128(6) 0.088(5) 0.032(5) 0.032(5)
C136 0.098(6) 0.158(8) 0.175(8) 0.045(6) 0.052(5) 0.106(6)
C137 0.150(7) 0.107(6) 0.089(5) -0.058(4) 0.047(5) 0.017(5)
C138 0.142(7) 0.039(4) 0.144(7) -0.009(4) 0.032(6) 0.021(4)
C139 0.094(6) 0.147(7) 0.178(8) 0.031(5) 0.087(5) 0.072(5)
C140 0.139(7) 0.103(6) 0.100(6) -0.053(4) 0.045(5) 0.034(5)
C141 0.120(7) 0.144(7) 0.175(8) 0.121(6) 0.034(5) 0.081(5)
C142 0.125(6) 0.146(7) 0.129(6) -0.013(5) 0.067(5) 0.087(6)
C143 0.076(5) 0.156(7) 0.166(7) 0.042(6) 0.081(5) 0.046(5)
C144 0.117(6) 0.127(6) 0.177(8) 0.110(6) 0.042(5) 0.077(5)
C145 0.147(7) 0.156(7) 0.130(7) -0.009(5) 0.072(6) 0.101(6)
C146 0.158(8) 0.166(8) 0.107(6) -0.020(5) 0.075(6) 0.074(6)
C147 0.154(8) 0.095(6) 0.157(7) 0.044(6) 0.070(6) 0.013(5)
C148 0.163(8) 0.162(8) 0.097(6) -0.008(5) 0.069(6) 0.074(6)
C149 0.157(7) 0.048(4) 0.130(6) -0.004(4) 0.046(6) 0.025(5)
C150 0.140(8) 0.167(8) 0.191(9) 0.091(7) 0.016(5) 0.099(7)
C151 0.103(6) 0.170(8) 0.173(8) 0.032(6) 0.098(6) 0.039(5)
C152 0.178(8) 0.185(9) 0.128(7) 0.048(6) 0.116(7) 0.044(6)
C153 0.183(8) 0.077(5) 0.141(7) 0.070(5) 0.035(5) 0.084(5)
C154 0.142(7) 0.100(6) 0.169(7) 0.013(4) 0.076(6) 0.097(5)
C155 0.165(9) 0.183(9) 0.207(9) 0.098(7) 0.010(5) 0.120(7)
C156 0.175(8) 0.188(9) 0.115(6) 0.031(6) 0.110(7) 0.041(6)
C157 0.155(8) 0.218(10) 0.182(8) 0.070(6) 0.137(7) 0.039(6)
C158 0.065(5) 0.117(7) 0.142(7) 0.036(6) 0.025(5) 0.022(5)
C159 0.085(6) 0.141(8) 0.151(8) 0.043(6) 0.039(6) 0.025(5)
C160 0.204(10) 0.157(9) 0.219(10) 0.046(7) 0.091(7) 0.097(8)
C7T 0.06(2) 0.08(3) 0.09(3) 0.07(3) 0.013(19) 0.04(2)
C1T 0.073(9) 0.107(11) 0.118(12) 0.086(11) 0.072(9) 0.066(9)
C2T 0.051(17) 0.087(16) 0.014(10) 0.029(10) 0.015(11) 0.035(13)
C3T 0.070(9) 0.078(9) 0.059(8) 0.031(7) 0.031(7) 0.043(8)
C4T 0.08(2) 0.061(19) 0.07(2) 0.028(14) 0.059(18) 0.046(16)
C5T 0.060(9) 0.129(16) 0.048(8) -0.020(9) 0.031(7) -0.022(10)
C6T 0.04(3) 0.09(3) 0.05(2) 0.03(2) 0.020(19) 0.04(2)
F1 0.0297(15) 0.0375(15) 0.0672(18) 0.0103(13) 0.0138(13) 0.0176(13)
F2 0.056(2) 0.0556(19) 0.072(2) 0.0190(16) 0.0213(17) 0.0431(17)
F3 0.079(2) 0.0253(15) 0.092(2) 0.0222(16) 0.034(2) 0.0310(16)
F4 0.0465(19) 0.0274(15) 0.114(3) 0.0190(17) 0.0271(19) 0.0042(14)
F5 0.0298(15) 0.0342(15) 0.082(2) 0.0203(14) 0.0175(14) 0.0150(13)
F6 0.0577(17) 0.0379(14) 0.0278(12) 0.0118(11) 0.0213(12) 0.0260(13)
F7 0.070(2) 0.0482(17) 0.0545(17) 0.0359(14) 0.0355(16) 0.0368(16)
F8 0.078(2) 0.0256(14) 0.074(2) 0.0193(14) 0.0328(18) 0.0274(15)
F9 0.076(2) 0.0335(15) 0.0439(16) -0.0033(12) 0.0197(16) 0.0261(16)
F10 0.0610(18) 0.0377(14) 0.0272(12) 0.0104(11) 0.0187(12) 0.0279(14)
F11 0.0508(18) 0.0406(15) 0.0595(17) 0.0220(13) 0.0331(15) 0.0229(14)
F12 0.082(2) 0.0386(16) 0.075(2) 0.0170(15) 0.0341(19) 0.0371(17)
F13 0.087(3) 0.071(2) 0.067(2) 0.0159(17) 0.046(2) 0.057(2)
F14 0.069(2) 0.076(2) 0.066(2) 0.0305(18) 0.0506(18) 0.0439(19)
F15 0.0558(18) 0.0423(16) 0.0605(18) 0.0227(14) 0.0384(15) 0.0258(14)
F16 0.0332(16) 0.085(2) 0.0476(16) 0.0331(17) 0.0132(13) 0.0142(16)
F17 0.058(2) 0.100(3) 0.0359(16) 0.0290(17) 0.0099(15) 0.037(2)
F18 0.103(3) 0.063(2) 0.0358(15) 0.0288(15) 0.0389(18) 0.034(2)
F19 0.074(2) 0.0531(19) 0.0477(17) 0.0092(14) 0.0408(17) -0.0078(17)
F20 0.0398(16) 0.0543(18) 0.0329(14) 0.0057(13) 0.0153(13) -0.0043(14)
O1S 0.109(7) 0.092(7) 0.119(7) 0.027(6) 0.069(6) 0.027(5)
C1S 0.049(6) 0.039(5) 0.110(8) 0.023(5) 0.052(6) 0.022(4)
C2S 0.071(8) 0.059(7) 0.141(10) 0.036(7) 0.059(7) 0.015(6)
C3S 0.089(6) 0.094(7) 0.103(6) 0.032(5) 0.048(5) 0.033(5)
O1 0.0270(15) 0.0239(14) 0.0290(14) 0.0093(11) 0.0162(12) 0.0132(12)
O2 0.0264(15) 0.0231(14) 0.0301(14) 0.0100(11) 0.0150(12) 0.0126(12)
O3 0.0233(14) 0.0182(13) 0.0281(14) 0.0065(11) 0.0117(12) 0.0088(11)
O4 0.0254(14) 0.0200(13) 0.0262(13) 0.0064(11) 0.0130(12) 0.0103(12)
O5 0.0218(14) 0.0286(15) 0.0247(13) 0.0073(12) 0.0097(11) 0.0103(12)
O6 0.0244(15) 0.0270(14) 0.0237(13) 0.0057(11) 0.0104(12) 0.0125(12)
O7 0.0253(14) 0.0288(14) 0.0230(13) 0.0095(11) 0.0100(11) 0.0153(12)
O8 0.0254(14) 0.0241(14) 0.0261(13) 0.0108(11) 0.0135(12) 0.0141(12)
O9 0.081(3) 0.050(2) 0.069(3) 0.003(2) 0.047(3) 0.009(2)

loop_
_atom_type_symbol
_atom_type_description
_atom_type_scat_dispersion_real
_atom_type_scat_dispersion_imag
_atom_type_scat_source
C C 0.0181 0.0091 'International Tables Vol C Tables 4.2.6.8 and 6.1.1.4'
H H 0.0000 0.0000 'International Tables Vol C Tables 4.2.6.8 and 6.1.1.4'
O O 0.0492 0.0322 'International Tables Vol C Tables 4.2.6.8 and 6.1.1.4'
F F 0.0727 0.0534 'International Tables Vol C Tables 4.2.6.8 and 6.1.1.4'

loop_
_geom_angle_atom_site_label_1
_geom_angle_atom_site_label_2
_geom_angle_atom_site_label_3
_geom_angle
_geom_angle_site_symmetry_1
_geom_angle_site_symmetry_3
C20 C1 O1 122.4(4) . .
C20 C1 C2 129.5(4) . .
O1 C1 C2 108.0(3) . .
C3 C2 C1 108.2(4) . .
C3 C2 H2 125.9 . .
C1 C2 H2 125.9 . .
C2 C3 C4 107.8(4) . .
C2 C3 H3 126.1 . .
C4 C3 H3 126.1 . .
C5 C4 O1 123.2(4) . .
C5 C4 C3 128.7(4) . .
O1 C4 C3 108.0(3) . .
C4 C5 C6 127.3(4) . .
C4 C5 C21 118.1(4) . .
C6 C5 C21 114.5(3) . .
C7 C6 O2 110.6(4) . .
C7 C6 C5 127.7(4) . .
O2 C6 C5 121.4(3) . .
C6 C7 C8 106.7(4) . .
C6 C7 H7 126.6 . .
C8 C7 H7 126.6 . .
C9 C8 C7 107.0(4) . .
C9 C8 H8 126.5 . .
C7 C8 H8 126.5 . .
O2 C9 C8 109.3(4) . .
O2 C9 C10 121.1(3) . .
C8 C9 C10 129.4(4) . .
C11 C10 C9 129.2(4) . .
C11 C10 C27 117.6(4) . .
C9 C10 C27 113.2(3) . .
C10 C11 O3 123.0(4) . .
C10 C11 C12 128.3(4) . .
O3 C11 C12 108.7(3) . .
C13 C12 C11 107.8(4) . .
C13 C12 H12 126.1 . .
C11 C12 H12 126.1 . .
C12 C13 C14 107.9(4) . .
C12 C13 H13 126.1 . .
C14 C13 H13 126.1 . .
C15 C14 O3 122.7(3) . .
C15 C14 C13 129.1(4) . .
O3 C14 C13 108.0(3) . .
C14 C15 C16 126.0(4) . .
C14 C15 C33 119.3(3) . .
C16 C15 C33 114.4(3) . .
C17 C16 O4 110.6(3) . .
C17 C16 C15 128.8(4) . .
O4 C16 C15 120.5(3) . .
C16 C17 C18 106.6(4) . .
C16 C17 H17 126.7 . .
C18 C17 H17 126.7 . .
C19 C18 C17 106.5(4) . .
C19 C18 H18 126.8 . .
C17 C18 H18 126.8 . .
O4 C19 C18 110.8(3) . .
O4 C19 C20 121.3(3) . .
C18 C19 C20 127.7(4) . .
C1 C20 C19 127.3(4) . .
C1 C20 C39 119.4(4) . .
C19 C20 C39 113.3(3) . .
C22 C21 C26 118.2(4) . .
C22 C21 C5 121.6(4) . .
C26 C21 C5 120.1(4) . .
C23 C22 C21 121.1(4) . .
C23 C22 H22 119.4 . .
C21 C22 H22 119.4 . .
C24 C23 C22 120.2(4) . .
C24 C23 H23 119.9 . .
C22 C23 H23 119.9 . .
C23 C24 C25 119.4(4) . .
C23 C24 H24 120.3 . .
C25 C24 H24 120.3 . .
C26 C25 C24 120.3(5) . .
C26 C25 H25 119.9 . .
C24 C25 H25 119.9 . .
C25 C26 C21 120.9(4) . .
C25 C26 H26 119.6 . .
C21 C26 H26 119.6 . .
C32 C27 C28 116.2(4) . .
C32 C27 C10 121.6(4) . .
C28 C27 C10 122.1(4) . .
F1 C28 C29 117.4(4) . .
F1 C28 C27 120.0(4) . .
C29 C28 C27 122.6(4) . .
F2 C29 C30 120.2(4) . .
F2 C29 C28 120.6(5) . .
C30 C29 C28 119.2(4) . .
F3 C30 C31 120.1(5) . .
F3 C30 C29 120.0(5) . .
C31 C30 C29 119.9(4) . .
F4 C31 C30 119.0(4) . .
F4 C31 C32 121.3(5) . .
C30 C31 C32 119.7(5) . .
F5 C32 C31 118.0(4) . .
F5 C32 C27 119.7(4) . .
C31 C32 C27 122.3(4) . .
C34 C33 C38 117.9(4) . .
C34 C33 C15 121.7(4) . .
C38 C33 C15 120.2(4) . .
C35 C34 C33 121.4(4) . .
C35 C34 H34 119.3 . .
C33 C34 H34 119.3 . .
C34 C35 C36 120.1(4) . .
C34 C35 H35 120.0 . .
C36 C35 H35 120.0 . .
C37 C36 C35 119.2(4) . .
C37 C36 H36 120.4 . .
C35 C36 H36 120.4 . .
C36 C37 C38 121.1(4) . .
C36 C37 H37 119.5 . .
C38 C37 H37 119.5 . .
C37 C38 C33 120.4(4) . .
C37 C38 H38 119.8 . .
C33 C38 H38 119.8 . .
C44 C39 C40 116.0(4) . .
C44 C39 C20 124.0(4) . .
C40 C39 C20 119.7(4) . .
F6 C40 C41 118.6(4) . .
F6 C40 C39 119.4(4) . .
C41 C40 C39 122.0(4) . .
F7 C41 C42 120.5(4) . .
F7 C41 C40 119.2(4) . .
C42 C41 C40 120.3(4) . .
F8 C42 C41 120.1(4) . .
F8 C42 C43 119.9(4) . .
C41 C42 C43 119.9(4) . .
F9 C43 C42 120.3(4) . .
F9 C43 C44 120.5(4) . .
C42 C43 C44 119.2(4) . .
F10 C44 C39 120.5(4) . .
F10 C44 C43 117.0(4) . .
C39 C44 C43 122.5(4) . .
C54 C45 C46 130.2(4) 2_667 .
C54 C45 C55 114.4(4) 2_667 .
C46 C45 C55 115.4(4) . .
O5 C46 C47 108.8(4) . .
O5 C46 C45 123.6(4) . .
C47 C46 C45 127.7(4) . .
C48 C47 C46 108.1(4) . .
C48 C47 H47 126.0 . .
C46 C47 H47 126.0 . .
C47 C48 C49 106.8(4) . .
C47 C48 H48 126.6 . .
C49 C48 H48 126.6 . .
O5 C49 C48 109.4(4) . .
O5 C49 C50 122.9(4) . .
C48 C49 C50 127.7(4) . .
C51 C50 C49 129.9(4) . .
C51 C50 C61 115.1(4) . .
C49 C50 C61 114.9(4) . .
O6 C51 C50 122.9(4) . .
O6 C51 C52 109.5(4) . .
C50 C51 C52 127.6(4) . .
C53 C52 C51 107.3(4) . .
C53 C52 H52 126.4 . .
C51 C52 H52 126.4 . .
C52 C53 C54 107.8(4) . .
C52 C53 H53 126.1 . .
C54 C53 H53 126.1 . .
O6 C54 C45 124.3(4) . 2_667
O6 C54 C53 108.5(3) . .
C45 C54 C53 127.3(4) 2_667 .
C56 C55 C60 118.7(4) . .
C56 C55 C45 120.4(4) . .
C60 C55 C45 120.9(4) . .
C55 C56 C57 119.0(5) . .
C55 C56 H56 120.5 . .
C57 C56 H56 120.5 . .
C58 C57 C56 121.2(5) . .
C58 C57 H57 119.4 . .
C56 C57 H57 119.4 . .
C59 C58 C57 119.7(5) . .
C59 C58 H58 120.1 . .
C57 C58 H58 120.1 . .
C58 C59 C60 120.0(5) . .
C58 C59 H59 120.0 . .
C60 C59 H59 120.0 . .
C59 C60 C55 121.3(5) . .
C59 C60 H60 119.4 . .
C55 C60 H60 119.4 . .
C62 C61 C66 116.6(4) . .
C62 C61 C50 121.1(4) . .
C66 C61 C50 122.3(4) . .
F11 C62 C61 119.8(4) . .
F11 C62 C63 117.9(4) . .
C61 C62 C63 122.3(4) . .
F12 C63 C64 120.7(4) . .
F12 C63 C62 120.0(5) . .
C64 C63 C62 119.3(5) . .
F13 C64 C63 120.1(5) . .
F13 C64 C65 119.8(5) . .
C63 C64 C65 120.1(4) . .
F14 C65 C64 119.2(4) . .
F14 C65 C66 120.9(5) . .
C64 C65 C66 119.9(5) . .
F15 C66 C65 117.8(4) . .
F15 C66 C61 120.4(4) . .
C65 C66 C61 121.8(5) . .
C68 C67 O7 108.4(4) . .
C68 C67 C76 129.5(4) . 2_577
O7 C67 C76 122.1(4) . 2_577
C67 C68 C69 108.1(4) . .
C67 C68 H68 126.0 . .
C69 C68 H68 126.0 . .
C70 C69 C68 107.3(4) . .
C70 C69 H69 126.4 . .
C68 C69 H69 126.4 . .
C69 C70 O7 109.0(4) . .
C69 C70 C71 127.9(4) . .
O7 C70 C71 123.1(4) . .
C72 C71 C70 131.2(4) . .
C72 C71 C77 115.2(4) . .
C70 C71 C77 113.6(3) . .
C71 C72 O8 124.7(4) . .
C71 C72 C73 127.4(4) . .
O8 C72 C73 107.9(3) . .
C74 C73 C72 108.3(4) . .
C74 C73 H73 125.8 . .
C72 C73 H73 125.8 . .
C73 C74 C75 108.0(4) . .
C73 C74 H74 126.0 . .
C75 C74 H74 126.0 . .
C76 C75 O8 123.4(4) . .
C76 C75 C74 127.8(4) . .
O8 C75 C74 108.8(3) . .
C75 C76 C67 129.6(4) . 2_577
C75 C76 C83 115.3(4) . .
C67 C76 C83 115.0(4) 2_577 .
C82 C77 C78 118.8(4) . .
C82 C77 C71 120.2(4) . .
C78 C77 C71 121.0(4) . .
C79 C78 C77 120.3(5) . .
C79 C78 H78 119.9 . .
C77 C78 H78 119.9 . .
C80 C79 C78 120.0(6) . .
C80 C79 H79 120.0 . .
C78 C79 H79 120.0 . .
C79 C80 C81 121.2(5) . .
C79 C80 H80 119.4 . .
C81 C80 H80 119.4 . .
C80 C81 C82 119.2(5) . .
C80 C81 H81 120.4 . .
C82 C81 H81 120.4 . .
C77 C82 C81 120.4(6) . .
C77 C82 H82 119.8 . .
C81 C82 H82 119.8 . .
C88 C83 C84 115.8(4) . .
C88 C83 C76 121.9(4) . .
C84 C83 C76 122.3(4) . .
F16 C84 C85 118.6(4) . .
F16 C84 C83 119.4(4) . .
C85 C84 C83 122.0(4) . .
F17 C85 C86 119.4(4) . .
F17 C85 C84 120.1(5) . .
C86 C85 C84 120.5(5) . .
F18 C86 C85 120.7(5) . .
F18 C86 C87 119.4(5) . .
C85 C86 C87 119.9(4) . .
F19 C87 C86 120.2(4) . .
F19 C87 C88 121.0(5) . .
C86 C87 C88 118.8(4) . .
F20 C88 C83 119.4(4) . .
F20 C88 C87 117.5(4) . .
C83 C88 C87 123.0(4) . .
C90 C89 H89A 109.5 . .
C90 C89 H89B 109.5 . .
H89A C89 H89B 109.5 . .
C90 C89 H89C 109.5 . .
H89A C89 H89C 109.5 . .
H89B C89 H89C 109.5 . .
O9 C90 C91 123.4(9) . .
O9 C90 C89 118.2(8) . .
C91 C90 C89 118.3(8) . .
C90 C91 H91A 109.5 . .
C90 C91 H91B 109.5 . .
H91A C91 H91B 109.5 . .
C90 C91 H91C 109.5 . .
H91A C91 H91C 109.5 . .
H91B C91 H91C 109.5 . .
C109 C100 C102 116.7(10) . .
C109 C100 C140 125.7(12) . .
C102 C100 C140 104.4(11) . .
C105 C101 C111 136.1(16) . .
C105 C101 C128 127.2(18) . .
C111 C101 C128 87.4(14) . .
C105 C101 C158 42.2(8) . .
C111 C101 C158 95.8(14) . .
C128 C101 C158 159.7(14) . .
C105 C101 C149 81.3(13) . .
C111 C101 C149 130.8(14) . .
C128 C101 C149 46.4(10) . .
C158 C101 C149 121.8(14) . .
C159 C102 C100 128.4(15) . .
C159 C102 C147 91.5(14) . .
C100 C102 C147 127.9(12) . .
C159 C102 C118 24.5(12) . .
C100 C102 C118 103.9(8) . .
C147 C102 C118 111.9(10) . .
C158 C103 C143 105.0(13) . .
C158 C103 C113 115.6(11) . .
C143 C103 C113 127.3(10) . .
C158 C103 C105 22.1(8) . .
C143 C103 C105 122.2(9) . .
C113 C103 C105 93.6(7) . .
C110 C104 C105 125.9(12) . .
C110 C104 C137 122.6(11) . .
C105 C104 C137 99.2(11) . .
C158 C105 C101 77.1(13) . .
C158 C105 C104 127.6(18) . .
C101 C105 C104 143.2(14) . .
C158 C105 C149 130.8(14) . .
C101 C105 C149 56.2(11) . .
C104 C105 C149 90.0(10) . .
C158 C105 C103 28.0(12) . .
C101 C105 C103 100.9(12) . .
C104 C105 C103 99.6(9) . .
C149 C105 C103 143.7(7) . .
C122 C106 C114 123.9(12) . .
C122 C106 C110 118.9(10) . .
C114 C106 C110 105.8(11) . .
C134 C107 C133 121.7(12) . .
C134 C107 C112 105.3(12) . .
C133 C107 C112 119.4(10) . .
C135 C108 C120 119.0(12) . .
C135 C108 C114 113.9(12) . .
C120 C108 C114 113.8(9) . .
C100 C109 C123 115.1(11) . .
C100 C109 C116 112.6(8) . .
C123 C109 C116 119.1(9) . .
C104 C110 C106 115.5(11) . .
C104 C110 C113 108.6(9) . .
C106 C110 C113 122.2(9) . .
C101 C111 C115 122.3(12) . .
C101 C111 C134 113.7(13) . .
C115 C111 C134 110.3(10) . .
C101 C111 C128 47.0(9) . .
C115 C111 C128 152.8(7) . .
C134 C111 C128 67.5(10) . .
C123 C112 C141 134.3(11) . .
C123 C112 C107 103.8(11) . .
C141 C112 C107 107.2(10) . .
C155 C113 C103 138.1(13) . .
C155 C113 C110 95.4(14) . .
C103 C113 C110 112.3(8) . .
C106 C114 C144 136.5(11) . .
C106 C114 C108 106.1(11) . .
C144 C114 C108 104.5(9) . .
C106 C114 C155 100.1(10) . .
C144 C114 C155 37.6(7) . .
C108 C114 C155 135.9(9) . .
C143 C115 C111 119.1(10) . .
C143 C115 C133 126.8(12) . .
C111 C115 C133 99.5(10) . .
C150 C116 C118 122.5(14) . .
C150 C116 C109 113.1(14) . .
C118 C116 C109 113.1(8) . .
C147 C117 C124 113.3(13) . .
C147 C117 C135 117.5(16) . .
C124 C117 C135 117.0(13) . .
C159 C118 C151 91.1(16) . .
C159 C118 C116 114.9(13) . .
C151 C118 C116 139.1(13) . .
C159 C118 C139 129.0(14) . .
C151 C118 C139 41.5(9) . .
C116 C118 C139 100.1(10) . .
C159 C118 C102 21.3(10) . .
C151 C118 C102 109.2(12) . .
C116 C118 C102 93.6(7) . .
C139 C118 C102 140.1(7) . .
C126 C119 C121 104.0(11) . .
C126 C119 C155 110.2(12) . .
C121 C119 C155 127.7(13) . .
C126 C119 C144 140.4(9) . .
C121 C119 C144 95.9(11) . .
C155 C119 C144 34.8(8) . .
C152 C120 C157 78.6(15) . .
C152 C120 C108 135.5(14) . .
C157 C120 C108 131.8(13) . .
C152 C120 C122 41.0(11) . .
C157 C120 C122 116.5(13) . .
C108 C120 C122 95.8(9) . .
C152 C120 C124 112.8(14) . .
C157 C120 C124 36.8(10) . .
C108 C120 C124 96.0(10) . .
C122 C120 C124 141.4(7) . .
C142 C121 C127 127.1(11) . .
C142 C121 C119 101.6(11) . .
C127 C121 C119 113.9(12) . .
C106 C122 C152 134.6(14) . .
C106 C122 C148 128.0(13) . .
C152 C122 C148 83.0(14) . .
C106 C122 C120 100.1(10) . .
C152 C122 C120 35.8(10) . .
C148 C122 C120 116.1(12) . .
C112 C123 C132 121.5(12) . .
C112 C123 C109 106.9(11) . .
C132 C123 C109 120.9(11) . .
C157 C124 C117 136.6(17) . .
C157 C124 C151 71.7(15) . .
C117 C124 C151 138.1(12) . .
C157 C124 C120 43.6(12) . .
C117 C124 C120 94.0(10) . .
C151 C124 C120 112.1(12) . .
C160 C125 C134 110.3(14) . .
C160 C125 C141 130.4(15) . .
C134 C125 C141 103.7(11) . .
C160 C125 C130 69.2(13) . .
C134 C125 C130 149.6(7) . .
C141 C125 C130 63.3(10) . .
C160 C125 C128 43.6(11) . .
C134 C125 C128 67.3(10) . .
C141 C125 C128 150.4(7) . .
C130 C125 C128 109.6(11) . .
C143 C126 C119 140.0(12) . .
C143 C126 C129 98.0(14) . .
C119 C126 C129 107.4(12) . .
C153 C127 C138 152.2(18) . .
C153 C127 C121 94.9(16) . .
C138 C127 C121 99.9(15) . .
C149 C128 C160 81.3(19) . .
C149 C128 C101 73.8(14) . .
C160 C128 C101 146.8(19) . .
C149 C128 C111 117.0(15) . .
C160 C128 C111 140.4(16) . .
C101 C128 C111 45.6(10) . .
C149 C128 C125 127.1(18) . .
C160 C128 C125 50.2(12) . .
C101 C128 C125 136.0(15) . .
C111 C128 C125 95.2(11) . .
C149 C128 C134 150.4(13) . .
C160 C128 C134 97.2(16) . .
C101 C128 C134 94.0(14) . .
C111 C128 C134 49.0(8) . .
C125 C128 C134 47.4(7) . .
C142 C129 C156 101.8(13) . .
C142 C129 C126 108.6(13) . .
C156 C129 C126 133.7(12) . .
C136 C130 C154 111(2) . .
C136 C130 C141 101.7(19) . .
C154 C130 C141 133.4(18) . .
C136 C130 C150 63.8(17) . .
C154 C130 C150 153.7(12) . .
C141 C130 C150 38.3(8) . .
C136 C130 C125 145.6(19) . .
C154 C130 C125 87.1(15) . .
C141 C130 C125 49.3(8) . .
C150 C130 C125 87.0(13) . .
C136 C130 C160 145.6(19) . .
C154 C130 C160 42.7(11) . .
C141 C130 C160 92.8(13) . .
C150 C130 C160 127.5(15) . .
C125 C130 C160 44.5(9) . .
C145 C131 C139 119.3(15) . .
C145 C131 C152 92.4(14) . .
C139 C131 C152 132.6(12) . .
C145 C131 C157 145.4(13) . .
C139 C131 C157 78.0(12) . .
C152 C131 C157 58.3(11) . .
C123 C132 C156 136.0(14) . .
C123 C132 C146 120.6(11) . .
C156 C132 C146 88.0(14) . .
C156 C133 C107 125.9(17) . .
C156 C133 C115 114.5(17) . .
C107 C133 C115 106.2(10) . .
C107 C134 C125 117.0(12) . .
C107 C134 C111 102.0(13) . .
C125 C134 C111 126.5(11) . .
C107 C134 C128 152.7(9) . .
C125 C134 C128 65.3(10) . .
C111 C134 C128 63.5(9) . .
C108 C135 C117 113.9(14) . .
C108 C135 C153 107.8(12) . .
C117 C135 C153 125.2(12) . .
C130 C136 C139 142(2) . .
C130 C136 C150 81.0(19) . .
C139 C136 C150 124.1(14) . .
C148 C137 C149 138.8(15) . .
C148 C137 C104 117.3(15) . .
C149 C137 C104 89.5(10) . .
C127 C138 C147 101.0(16) . .
C127 C138 C140 125.5(15) . .
C147 C138 C140 118.8(11) . .
C136 C139 C151 134.5(16) . .
C136 C139 C131 110.5(14) . .
C151 C139 C131 102.8(15) . .
C136 C139 C118 90.9(12) . .
C151 C139 C118 44.7(10) . .
C131 C139 C118 140.0(11) . .
C146 C140 C100 116.1(15) . .
C146 C140 C138 134.7(14) . .
C100 C140 C138 96.1(10) . .
C150 C141 C112 104.8(15) . .
C150 C141 C125 136.2(16) . .
C112 C141 C125 106.8(11) . .
C150 C141 C130 70.5(14) . .
C112 C141 C130 152.7(8) . .
C125 C141 C130 67.4(11) . .
C129 C142 C146 103.8(16) . .
C129 C142 C121 118.4(13) . .
C146 C142 C121 124.5(13) . .
C126 C143 C115 128.2(14) . .
C126 C143 C103 101.4(13) . .
C115 C143 C103 118.6(12) . .
C155 C144 C153 149.6(13) . .
C155 C144 C114 86.7(16) . .
C153 C144 C114 101.9(11) . .
C155 C144 C119 65.4(13) . .
C153 C144 C119 91.4(11) . .
C114 C144 C119 140.8(8) . .
C131 C145 C148 107.5(17) . .
C131 C145 C154 113.3(14) . .
C148 C145 C154 125.5(14) . .
C140 C146 C142 105.0(17) . .
C140 C146 C132 121.2(14) . .
C142 C146 C132 122.3(15) . .
C140 C146 C156 150.3(9) . .
C142 C146 C156 80.4(12) . .
C132 C146 C156 42.4(9) . .
C117 C147 C102 129.6(15) . .
C117 C147 C138 127.3(16) . .
C102 C147 C138 91.4(12) . .
C117 C147 C159 95.3(13) . .
C102 C147 C159 34.9(7) . .
C138 C147 C159 122.9(13) . .
C137 C148 C122 117.3(15) . .
C137 C148 C145 104.3(18) . .
C122 C148 C145 127.4(16) . .
C137 C148 C152 151.1(10) . .
C122 C148 C152 47.2(10) . .
C145 C148 C152 80.9(13) . .
C128 C149 C101 59.8(13) . .
C128 C149 C137 156.8(14) . .
C101 C149 C137 122.0(12) . .
C128 C149 C160 53.8(14) . .
C101 C149 C160 110.4(14) . .
C137 C149 C160 111.6(14) . .
C128 C149 C105 101.9(15) . .
C101 C149 C105 42.5(7) . .
C137 C149 C105 81.2(9) . .
C160 C149 C105 145.0(10) . .
C116 C150 C141 140(2) . .
C116 C150 C136 101.5(16) . .
C141 C150 C136 106.0(16) . .
C116 C150 C130 133.7(16) . .
C141 C150 C130 71.2(14) . .
C136 C150 C130 35.2(9) . .
C139 C151 C118 93.8(16) . .
C139 C151 C124 137.9(16) . .
C118 C151 C124 116.8(14) . .
C139 C151 C157 92.7(15) . .
C118 C151 C157 154.4(12) . .
C124 C151 C157 47.5(11) . .
C139 C151 C159 129.4(15) . .
C118 C151 C159 39.1(8) . .
C124 C151 C159 78.1(11) . .
C157 C151 C159 122.6(15) . .
C120 C152 C122 103.2(18) . .
C120 C152 C131 119.1(16) . .
C122 C152 C131 127.9(15) . .
C120 C152 C157 56.0(12) . .
C122 C152 C157 151.0(15) . .
C131 C152 C157 63.7(12) . .
C120 C152 C148 146.9(15) . .
C122 C152 C148 49.8(9) . .
C131 C152 C148 79.1(12) . .
C157 C152 C148 137.5(15) . .
C127 C153 C144 141.2(15) . .
C127 C153 C135 92.8(14) . .
C144 C153 C135 111.9(11) . .
C160 C154 C130 93.6(18) . .
C160 C154 C145 129.3(15) . .
C130 C154 C145 122.9(16) . .
C144 C155 C113 162.6(13) . .
C144 C155 C119 79.7(15) . .
C113 C155 C119 99.2(16) . .
C144 C155 C114 55.6(14) . .
C113 C155 C114 115.4(15) . .
C119 C155 C114 127.9(13) . .
C133 C156 C132 111(2) . .
C133 C156 C129 115.8(18) . .
C132 C156 C129 123.2(15) . .
C133 C156 C146 150.3(13) . .
C132 C156 C146 49.6(9) . .
C129 C156 C146 74.0(11) . .
C124 C157 C120 99.6(19) . .
C124 C157 C151 60.8(13) . .
C120 C157 C151 151.2(14) . .
C124 C157 C152 140.4(19) . .
C120 C157 C152 45.4(10) . .
C151 C157 C152 139.2(16) . .
C124 C157 C131 143.1(17) . .
C120 C157 C131 103.0(15) . .
C151 C157 C131 86.4(14) . .
C152 C157 C131 58.0(11) . .
C105 C158 C103 129.9(19) . .
C105 C158 C101 60.7(12) . .
C103 C158 C101 151.5(13) . .
C102 C159 C118 134(2) . .
C102 C159 C147 53.6(12) . .
C118 C159 C147 154.2(14) . .
C102 C159 C151 156.4(14) . .
C118 C159 C151 49.8(12) . .
C147 C159 C151 112.1(12) . .
C154 C160 C128 149(2) . .
C154 C160 C125 109.9(19) . .
C128 C160 C125 86.3(18) . .
C154 C160 C149 108.0(17) . .
C128 C160 C149 44.9(12) . .
C125 C160 C149 127.1(17) . .
C154 C160 C130 43.7(11) . .
C128 C160 C130 144.5(17) . .
C125 C160 C130 66.3(13) . .
C149 C160 C130 140.8(15) . .
C1T C7T H7T1 109.3 . .
C1T C7T H7T2 109.2 . .
H7T1 C7T H7T2 109.5 . .
C1T C7T H7T3 109.9 . .
H7T1 C7T H7T3 109.5 . .
H7T2 C7T H7T3 109.5 . .
C2T C1T C6T 120.0 . .
C2T C1T C7T 120.4(14) . .
C6T C1T C7T 119.5(14) . .
C3T C2T C1T 120.0 . .
C3T C2T H2T 120.0 . .
C1T C2T H2T 120.0 . .
C2T C3T C4T 120.0 . .
C2T C3T H3T 120.0 . .
C4T C3T H3T 120.0 . .
C3T C4T C5T 120.0 . .
C3T C4T H4T 120.0 . .
C5T C4T H4T 120.0 . .
C4T C5T C6T 120.0 . .
C4T C5T H5T 120.0 . .
C6T C5T H5T 120.0 . .
C5T C6T C1T 120.0 . .
C5T C6T H6T 120.0 . .
C1T C6T H6T 120.0 . .
C3S C1S H1S1 109.5 . .
C3S C1S H1S2 109.5 . .
H1S1 C1S H1S2 109.5 . .
C3S C1S H1S3 109.4 . .
H1S1 C1S H1S3 109.5 . .
H1S2 C1S H1S3 109.5 . .
C3S C2S H2S1 109.4 . .
C3S C2S H2S2 109.4 . .
H2S1 C2S H2S2 109.5 . .
C3S C2S H2S3 109.6 . .
H2S1 C2S H2S3 109.5 . .
H2S2 C2S H2S3 109.5 . .
C2S C3S O1S 96(2) . .
C2S C3S C1S 137.7(19) . .
O1S C3S C1S 125(2) . .
C1 O1 C4 107.9(3) . .
C9 O2 C6 106.3(3) . .
C11 O3 C14 107.4(3) . .
C19 O4 C16 105.6(3) . .
C49 O5 C46 106.9(3) . .
C54 O6 C51 107.0(3) . .
C70 O7 C67 107.2(3) . .
C75 O8 C72 106.9(3) . .

loop_
_geom_bond_atom_site_label_1
_geom_bond_atom_site_label_2
_geom_bond_distance
_geom_bond_site_symmetry_2
C1 C20 1.350(6) .
C1 O1 1.376(5) .
C1 C2 1.440(6) .
C2 C3 1.343(6) .
C2 H2 0.9500 .
C3 C4 1.440(6) .
C3 H3 0.9500 .
C4 C5 1.357(6) .
C4 O1 1.384(5) .
C5 C6 1.446(6) .
C5 C21 1.497(6) .
C6 C7 1.357(6) .
C6 O2 1.378(5) .
C7 C8 1.403(7) .
C7 H7 0.9500 .
C8 C9 1.383(6) .
C8 H8 0.9500 .
C9 O2 1.371(5) .
C9 C10 1.446(6) .
C10 C11 1.355(6) .
C10 C27 1.485(6) .
C11 O3 1.369(5) .
C11 C12 1.436(6) .
C12 C13 1.354(6) .
C12 H12 0.9500 .
C13 C14 1.430(6) .
C13 H13 0.9500 .
C14 C15 1.356(6) .
C14 O3 1.401(5) .
C15 C16 1.461(5) .
C15 C33 1.489(6) .
C16 C17 1.351(6) .
C16 O4 1.387(5) .
C17 C18 1.412(6) .
C17 H17 0.9500 .
C18 C19 1.368(6) .
C18 H18 0.9500 .
C19 O4 1.356(5) .
C19 C20 1.462(6) .
C20 C39 1.481(5) .
C21 C22 1.390(6) .
C21 C26 1.392(7) .
C22 C23 1.387(6) .
C22 H22 0.9500 .
C23 C24 1.376(8) .
C23 H23 0.9500 .
C24 C25 1.395(8) .
C24 H24 0.9500 .
C25 C26 1.380(7) .
C25 H25 0.9500 .
C26 H26 0.9500 .
C27 C32 1.377(7) .
C27 C28 1.381(6) .
C28 F1 1.336(6) .
C28 C29 1.378(7) .
C29 F2 1.338(6) .
C29 C30 1.370(8) .
C30 F3 1.333(5) .
C30 C31 1.367(8) .
C31 F4 1.339(6) .
C31 C32 1.376(7) .
C32 F5 1.341(5) .
C33 C34 1.395(6) .
C33 C38 1.398(6) .
C34 C35 1.379(6) .
C34 H34 0.9500 .
C35 C36 1.397(7) .
C35 H35 0.9500 .
C36 C37 1.368(7) .
C36 H36 0.9500 .
C37 C38 1.390(6) .
C37 H37 0.9500 .
C38 H38 0.9500 .
C39 C44 1.382(6) .
C39 C40 1.403(6) .
C40 F6 1.328(5) .
C40 C41 1.373(6) .
C41 F7 1.350(5) .
C41 C42 1.365(7) .
C42 F8 1.334(5) .
C42 C43 1.379(7) .
C43 F9 1.324(5) .
C43 C44 1.391(6) .
C44 F10 1.345(5) .
C45 C54 1.384(6) 2_667
C45 C46 1.410(6) .
C45 C55 1.491(6) .
C46 O5 1.383(5) .
C46 C47 1.392(6) .
C47 C48 1.385(6) .
C47 H47 0.9500 .
C48 C49 1.394(6) .
C48 H48 0.9500 .
C49 O5 1.382(5) .
C49 C50 1.405(6) .
C50 C51 1.386(6) .
C50 C61 1.502(6) .
C51 O6 1.380(5) .
C51 C52 1.397(6) .
C52 C53 1.373(6) .
C52 H52 0.9500 .
C53 C54 1.411(6) .
C53 H53 0.9500 .
C54 O6 1.381(5) .
C54 C45 1.384(6) 2_667
C55 C56 1.391(6) .
C55 C60 1.389(6) .
C56 C57 1.392(7) .
C56 H56 0.9500 .
C57 C58 1.378(9) .
C57 H57 0.9500 .
C58 C59 1.361(9) .
C58 H58 0.9500 .
C59 C60 1.379(7) .
C59 H59 0.9500 .
C60 H60 0.9500 .
C61 C62 1.369(7) .
C61 C66 1.391(6) .
C62 F11 1.340(5) .
C62 C63 1.390(7) .
C63 F12 1.340(6) .
C63 C64 1.363(8) .
C64 F13 1.348(5) .
C64 C65 1.367(8) .
C65 F14 1.358(6) .
C65 C66 1.375(7) .
C66 F15 1.335(6) .
C67 C68 1.370(6) .
C67 O7 1.384(5) .
C67 C76 1.423(6) 2_577
C68 C69 1.392(7) .
C68 H68 0.9500 .
C69 C70 1.372(6) .
C69 H69 0.9500 .
C70 O7 1.379(5) .
C70 C71 1.423(6) .
C71 C72 1.360(6) .
C71 C77 1.497(6) .
C72 O8 1.388(5) .
C72 C73 1.431(6) .
C73 C74 1.337(6) .
C73 H73 0.9500 .
C74 C75 1.419(6) .
C74 H74 0.9500 .
C75 C76 1.368(6) .
C75 O8 1.384(5) .
C76 C67 1.423(6) 2_577
C76 C83 1.497(5) .
C77 C82 1.385(7) .
C77 C78 1.387(7) .
C78 C79 1.389(7) .
C78 H78 0.9500 .
C79 C80 1.352(9) .
C79 H79 0.9500 .
C80 C81 1.375(9) .
C80 H80 0.9500 .
C81 C82 1.392(8) .
C81 H81 0.9500 .
C82 H82 0.9500 .
C83 C88 1.379(6) .
C83 C84 1.388(6) .
C84 F16 1.338(6) .
C84 C85 1.381(6) .
C85 F17 1.342(6) .
C85 C86 1.353(8) .
C86 F18 1.338(5) .
C86 C87 1.379(8) .
C87 F19 1.318(6) .
C87 C88 1.385(6) .
C88 F20 1.329(5) .
C89 C90 1.505(10) .
C89 H89A 0.9800 .
C89 H89B 0.9800 .
C89 H89C 0.9800 .
C90 O9 1.222(8) .
C90 C91 1.422(13) .
C91 H91A 0.9800 .
C91 H91B 0.9800 .
C91 H91C 0.9800 .
C100 C109 1.347(14) .
C100 C102 1.395(14) .
C100 C140 1.530(16) .
C101 C105 1.279(17) .
C101 C111 1.384(18) .
C101 C128 1.42(2) .
C101 C158 1.43(2) .
C101 C149 1.57(2) .
C102 C159 1.018(17) .
C102 C147 1.434(18) .
C102 C118 2.006(17) .
C103 C158 1.231(16) .
C103 C143 1.404(16) .
C103 C113 1.543(15) .
C103 C105 2.010(17) .
C104 C110 1.263(13) .
C104 C105 1.359(14) .
C104 C137 1.644(17) .
C105 C158 0.985(15) .
C105 C149 1.87(2) .
C106 C122 1.307(14) .
C106 C114 1.345(14) .
C106 C110 1.504(14) .
C107 C134 1.334(17) .
C107 C133 1.446(17) .
C107 C112 1.723(16) .
C108 C135 1.239(15) .
C108 C120 1.423(15) .
C108 C114 1.629(15) .
C109 C123 1.497(14) .
C109 C116 1.585(15) .
C110 C113 1.610(15) .
C111 C115 1.588(16) .
C111 C134 1.630(18) .
C111 C128 1.93(3) .
C112 C123 1.325(15) .
C112 C141 1.519(18) .
C113 C155 1.27(2) .
C114 C144 1.603(18) .
C114 C155 1.94(3) .
C115 C143 1.400(16) .
C115 C133 1.638(17) .
C116 C150 1.200(19) .
C116 C118 1.524(16) .
C117 C147 1.313(18) .
C117 C124 1.387(18) .
C117 C135 1.445(17) .
C118 C159 1.158(18) .
C118 C151 1.404(19) .
C118 C139 1.993(19) .
C119 C126 1.52(2) .
C119 C121 1.726(18) .
C119 C155 1.89(2) .
C119 C144 2.04(2) .
C120 C152 1.206(19) .
C120 C157 1.40(2) .
C120 C122 2.006(18) .
C120 C124 2.007(19) .
C121 C142 1.487(18) .
C121 C127 1.70(2) .
C122 C152 1.35(2) .
C122 C148 1.41(2) .
C123 C132 1.333(15) .
C124 C157 1.22(2) .
C124 C151 1.44(2) .
C125 C160 1.51(2) .
C125 C134 1.594(19) .
C125 C141 1.623(19) .
C125 C130 1.98(3) .
C125 C128 1.97(2) .
C126 C143 1.373(18) .
C126 C129 1.610(19) .
C127 C153 1.36(2) .
C127 C138 1.36(2) .
C128 C149 1.19(2) .
C128 C160 1.36(3) .
C128 C134 2.00(3) .
C129 C142 1.330(17) .
C129 C156 1.61(2) .
C130 C136 1.11(2) .
C130 C154 1.40(2) .
C130 C141 1.91(3) .
C130 C150 1.91(3) .
C130 C160 2.02(3) .
C131 C145 1.300(18) .
C131 C139 1.580(19) .
C131 C152 1.66(2) .
C131 C157 1.75(2) .
C132 C156 1.358(19) .
C132 C146 1.54(2) .
C133 C156 1.143(18) .
C135 C153 1.619(18) .
C136 C139 1.31(2) .
C136 C150 1.73(2) .
C137 C148 1.273(19) .
C137 C149 1.64(2) .
C138 C147 1.465(18) .
C138 C140 1.65(2) .
C139 C151 1.32(2) .
C140 C146 1.285(19) .
C141 C150 1.25(2) .
C142 C146 1.468(19) .
C144 C155 1.19(2) .
C144 C153 1.477(18) .
C145 C148 1.453(19) .
C145 C154 1.58(2) .
C146 C156 2.01(3) .
C147 C159 1.78(2) .
C148 C152 1.83(3) .
C149 C160 1.66(3) .
C151 C157 1.57(3) .
C151 C159 1.84(2) .
C152 C157 1.66(3) .
C154 C160 1.37(2) .
C7T C1T 1.50(2) .
C7T H7T1 0.9800 .
C7T H7T2 0.9800 .
C7T H7T3 0.9800 .
C1T C2T 1.3900 .
C1T C6T 1.3900 .
C2T C3T 1.3900 .
C2T H2T 0.9500 .
C3T C4T 1.3900 .
C3T H3T 0.9500 .
C4T C5T 1.3900 .
C4T H4T 0.9500 .
C5T C6T 1.3900 .
C5T H5T 0.9500 .
C6T H6T 0.9500 .
O1S C3S 1.233(15) .
C1S C3S 1.41(2) .
C1S H1S1 0.9800 .
C1S H1S2 0.9800 .
C1S H1S3 0.9800 .
C2S C3S 1.17(2) .
C2S H2S1 0.9800 .
C2S H2S2 0.9800 .
C2S H2S3 0.9800 .
